data_7014218
loop_
_publ_author_name
'Gibson, Vernon C.'
'Nienhuis, Drew'
'Redshaw, Carl'
'White, Andrew J. P.'
'Williams, David J.'

_publ_section_title
;
 Bis(imino)phenoxide complexes of aluminium.
;
_journal_issue 11
_journal_name_full 'Dalton transactions (Cambridge, England : 2003)'
_journal_page_first 1761
_journal_page_last 1765
_journal_paper_doi 10.1039/b403752a
_journal_year 2004
_chemical_formula_sum 'C38 H56 Al2 N2 O'
_chemical_formula_weight 610.81
_chemical_name_systematic
;
?
;
_space_group_IT_number 14
_symmetry_cell_setting monoclinic
_symmetry_space_group_name_Hall '-P 2ybc'
_symmetry_space_group_name_H-M 'P 1 21/c 1'
_atom_sites_solution_hydrogens geom
_atom_sites_solution_primary direct
_atom_sites_solution_secondary difmap
_audit_creation_method SHELXL
_cell_angle_alpha 90.00
_cell_angle_beta 94.321(4)
_cell_angle_gamma 90.00
_cell_formula_units_Z 4
_cell_length_a 12.2387(7)
_cell_length_b 16.1335(10)
_cell_length_c 19.3515(9)
_cell_measurement_reflns_used 20
_cell_measurement_temperature 173(2)
_cell_measurement_theta_max 28.02
_cell_measurement_theta_min 10.73
_cell_volume 3810.2(4)
_computing_cell_refinement 'Siemens XSCANS'
_computing_data_collection 'Siemens XSCANS'
_computing_data_reduction 'Siemens SHELXTL'
_computing_molecular_graphics 'Siemens SHELXTL'
_computing_publication_material 'Siemens SHELXTL'
_computing_structure_refinement 'SHELXL-93 (Sheldrick, 1993)'
_computing_structure_solution 'SHELXS-86 (Sheldrick, 1990)'
_diffrn_ambient_temperature 173(2)
_diffrn_measurement_device 'Siemens P4'
_diffrn_measurement_method '\w scans'
_diffrn_radiation_monochromator graphite
_diffrn_radiation_source 'fine-focus sealed tube'
_diffrn_radiation_type CuK\a
_diffrn_radiation_wavelength 1.54178
_diffrn_reflns_av_R_equivalents 0.0000
_diffrn_reflns_av_sigmaI/netI 0.0318
_diffrn_reflns_limit_h_max 13
_diffrn_reflns_limit_h_min -14
_diffrn_reflns_limit_k_max 18
_diffrn_reflns_limit_k_min 0
_diffrn_reflns_limit_l_max 22
_diffrn_reflns_limit_l_min 0
_diffrn_reflns_number 5961
_diffrn_reflns_theta_max 62.00
_diffrn_reflns_theta_min 3.57
_diffrn_standards_interval_count 97
_diffrn_standards_number 3
_exptl_absorpt_coefficient_mu 0.897
_exptl_absorpt_correction_type none
_exptl_crystal_colour Orange
_exptl_crystal_density_diffrn 1.065
_exptl_crystal_description prisms
_exptl_crystal_F_000 1328
_exptl_crystal_size_max 0.50
_exptl_crystal_size_mid 0.47
_exptl_crystal_size_min 0.40
_refine_diff_density_max 0.534
_refine_diff_density_min -0.569
_refine_diff_density_rms 0.071
_refine_ls_extinction_coef 0.0016(4)
_refine_ls_extinction_expression Fc^*^=kFc[1+0.001xFc^2^\l^3^/sin(2\q)]^-1/4^
_refine_ls_extinction_method SHELXL
_refine_ls_goodness_of_fit_all 1.026
_refine_ls_goodness_of_fit_obs 1.055
_refine_ls_matrix_type full
_refine_ls_number_parameters 390
_refine_ls_number_reflns 5723
_refine_ls_number_restraints 0
_refine_ls_restrained_S_all 1.042
_refine_ls_restrained_S_obs 1.055
_refine_ls_R_factor_all 0.0776
_refine_ls_R_factor_obs 0.0670
_refine_ls_shift/esd_max 0.000
_refine_ls_shift/esd_mean 0.000
_refine_ls_structure_factor_coef Fsqd
_refine_ls_weighting_details 'w=1/[\s^2^(Fo^2^)+(0.1455P)^2^+0.9752P] where P=(Fo^2^+2Fc^2^)/3'
_refine_ls_weighting_scheme calc
_refine_ls_wR_factor_all 0.1938
_refine_ls_wR_factor_obs 0.1801
_reflns_number_observed 5059
_reflns_number_total 5961
_reflns_observed_criterion >2sigma(I)
_cod_data_source_file b403752a.txt
_cod_data_source_block Compound_2
_cod_depositor_comments
;
The following automatic conversions were performed:
'_symmetry_cell_setting' value 'Monoclinic' changed to 'monoclinic'
according to '/home/saulius/struct/CIF-dictionaries/cif_core.dic'
dictionary named 'cif_core.dic' version 2.4.1 from 2010-06-29.

Automatic conversion script
Id: cif_fix_enum 1527 2010-12-29 10:47:43Z saulius 

The following automatic conversions were performed:

'_refine_ls_weighting_scheme' value 'calc
w=1/[\s^2^(Fo^2^)+(0.1455P)^2^+0.9752P] where P=(Fo^2^+2Fc^2^)/3' was
changed to 'calc'. New tag '_refine_ls_weighting_details' was
created. The value of the new tag was set to
'w=1/[\s^2^(Fo^2^)+(0.1455P)^2^+0.9752P] where P=(Fo^2^+2Fc^2^)/3'.

Automatic conversion script
Id: cif_fix_values 3143 2015-03-26 13:38:13Z robertas 
;
_cod_original_sg_symbol_H-M P2(1)/c
_cod_original_formula_sum 'C38 H56 N2 O Al2'
_cod_database_code 7014218

loop_
_symmetry_equiv_pos_as_xyz
'x, y, z'
'-x, y+1/2, -z+1/2'
'-x, -y, -z'
'x, -y-1/2, z-1/2'

loop_
_atom_site_aniso_label
_atom_site_aniso_U_11
_atom_site_aniso_U_22
_atom_site_aniso_U_33
_atom_site_aniso_U_23
_atom_site_aniso_U_13
_atom_site_aniso_U_12
Al1 0.0238(4) 0.0241(4) 0.0402(4) 0.0088(3) 0.0018(3) 0.0085(3)
Al2 0.0251(4) 0.0195(4) 0.0368(4) 0.0048(3) -0.0011(3) -0.0026(2)
O1 0.0202(7) 0.0193(7) 0.0342(8) 0.0089(6) 0.0000(6) 0.0055(6)
C1 0.0200(10) 0.0189(10) 0.0291(11) 0.0056(8) -0.0045(8) 0.0014(8)
C2 0.0208(10) 0.0271(11) 0.0287(11) 0.0056(9) -0.0047(8) 0.0048(9)
C3 0.0250(11) 0.0318(12) 0.0302(11) 0.0097(10) -0.0011(9) 0.0047(9)
C4 0.0248(11) 0.0233(11) 0.0355(12) 0.0077(9) -0.0027(9) 0.0043(9)
C5 0.0247(11) 0.0227(11) 0.0399(13) 0.0048(9) 0.0027(9) 0.0071(9)
C6 0.0215(10) 0.0211(10) 0.0317(11) 0.0040(9) -0.0007(8) 0.0028(8)
N7 0.0203(9) 0.0293(10) 0.0350(10) 0.0085(8) 0.0009(8) 0.0097(8)
C7 0.0277(12) 0.0344(12) 0.0314(12) 0.0073(10) 0.0009(9) 0.0117(10)
C8 0.0440(15) 0.050(2) 0.0426(15) -0.0088(13) -0.0014(12) 0.0136(13)
N9 0.0204(9) 0.0249(9) 0.0324(10) 0.0054(8) 0.0017(7) -0.0014(7)
C9 0.0211(10) 0.0259(11) 0.0374(12) 0.0038(9) 0.0034(9) 0.0011(8)
C10 0.0376(13) 0.0293(13) 0.0475(15) 0.0171(11) 0.0007(11) 0.0100(10)
C11 0.0322(13) 0.052(2) 0.050(2) 0.0149(13) -0.0040(11) 0.0069(12)
C12 0.051(2) 0.0277(13) 0.065(2) 0.0024(12) 0.0119(14) 0.0067(12)
C13 0.0435(15) 0.0329(13) 0.054(2) 0.0185(12) 0.0034(12) 0.0014(11)
C14 0.0375(15) 0.046(2) 0.060(2) -0.0070(13) -0.0070(13) -0.0086(12)
C15 0.0228(11) 0.0339(13) 0.0337(12) 0.0130(10) 0.0019(9) 0.0079(9)
C16 0.0311(13) 0.0432(15) 0.0386(13) 0.0156(11) 0.0064(10) 0.0155(11)
C17 0.0257(13) 0.069(2) 0.048(2) 0.0233(15) 0.0093(11) 0.0190(13)
C18 0.0230(13) 0.085(2) 0.048(2) 0.027(2) 0.0014(11) 0.0045(14)
C19 0.0354(14) 0.059(2) 0.0424(15) 0.0156(13) -0.0039(11) -0.0086(13)
C20 0.0296(12) 0.0432(14) 0.0332(12) 0.0094(11) -0.0018(9) 0.0031(11)
C21 0.0386(15) 0.0369(15) 0.063(2) 0.0114(13) 0.0153(13) 0.0198(11)
C22 0.077(3) 0.049(2) 0.098(3) 0.031(2) 0.002(2) 0.028(2)
C23 0.089(3) 0.065(2) 0.097(3) -0.015(2) 0.045(3) 0.015(2)
C24 0.0385(14) 0.0360(14) 0.048(2) -0.0014(12) -0.0029(11) 0.0006(11)
C25 0.068(2) 0.044(2) 0.077(2) 0.012(2) 0.004(2) 0.015(2)
C26 0.068(2) 0.063(2) 0.060(2) -0.014(2) -0.003(2) 0.003(2)
C27 0.0318(12) 0.0258(11) 0.0316(12) 0.0065(9) 0.0032(9) 0.0018(9)
C28 0.0417(14) 0.0294(12) 0.0366(13) -0.0011(10) 0.0006(11) -0.0009(11)
C29 0.058(2) 0.048(2) 0.0383(14) -0.0008(12) -0.0039(12) 0.0007(14)
C30 0.071(2) 0.058(2) 0.0357(15) 0.0077(14) 0.0148(14) 0.008(2)
C31 0.044(2) 0.061(2) 0.049(2) 0.0162(14) 0.0150(13) 0.0033(14)
C32 0.0324(13) 0.0430(15) 0.0400(14) 0.0125(11) 0.0070(11) 0.0011(11)
C33 0.0380(14) 0.0397(15) 0.048(2) -0.0066(12) -0.0032(12) -0.0096(11)
C34 0.048(2) 0.094(3) 0.068(2) 0.003(2) -0.017(2) -0.010(2)
C35 0.065(2) 0.046(2) 0.091(3) -0.006(2) 0.007(2) -0.027(2)
C36 0.0280(13) 0.080(2) 0.048(2) 0.017(2) 0.0025(12) -0.0102(14)
C37 0.042(2) 0.151(5) 0.071(2) 0.027(3) -0.002(2) 0.026(2)
C38 0.078(3) 0.101(4) 0.091(3) 0.021(3) -0.025(2) -0.054(3)

loop_
_atom_site_label
_atom_site_type_symbol
_atom_site_fract_x
_atom_site_fract_y
_atom_site_fract_z
_atom_site_U_iso_or_equiv
_atom_site_thermal_displace_type
_atom_site_occupancy
_atom_site_calc_flag
_atom_site_refinement_flags
_atom_site_disorder_group
Al1 Al 0.82716(5) 0.27931(4) 0.16985(4) 0.0294(2) Uani 1 d . .
Al2 Al 0.58430(5) 0.27465(4) 0.21897(4) 0.0273(2) Uani 1 d . .
O1 O 0.68743(12) 0.33403(9) 0.17395(8) 0.0247(4) Uani 1 d . .
C1 C 0.6564(2) 0.40606(13) 0.13828(11) 0.0230(5) Uani 1 d . .
C2 C 0.7094(2) 0.43132(15) 0.08051(12) 0.0258(5) Uani 1 d . .
C3 C 0.6735(2) 0.5041(2) 0.04707(12) 0.0291(5) Uani 1 d . .
H3A H 0.7089(2) 0.5209(2) 0.00735(12) 0.035 Uiso 1 calc R .
C4 C 0.5894(2) 0.55335(14) 0.06815(12) 0.0281(5) Uani 1 d . .
C5 C 0.5404(2) 0.52881(14) 0.12673(13) 0.0291(5) Uani 1 d . .
H5A H 0.4837(2) 0.56196(14) 0.14328(13) 0.035 Uiso 1 calc R .
C6 C 0.5725(2) 0.45571(14) 0.16253(12) 0.0249(5) Uani 1 d . .
N7 N 0.8796(2) 0.34734(12) 0.10475(10) 0.0283(4) Uani 1 d . .
C7 C 0.8048(2) 0.3867(2) 0.05107(12) 0.0312(5) Uani 1 d . .
H7A H 0.8483(2) 0.4297(2) 0.02808(12) 0.037 Uiso 1 calc R .
C8 C 0.7625(2) 0.3264(2) -0.0053(2) 0.0459(7) Uani 1 d . .
H8A H 0.8246(2) 0.2979(2) -0.0240(2) 0.069 Uiso 1 calc R .
H8B H 0.7215(2) 0.3569(2) -0.0426(2) 0.069 Uiso 1 calc R .
H8C H 0.7143(2) 0.2855(2) 0.0143(2) 0.069 Uiso 1 calc R .
N9 N 0.53276(15) 0.37500(12) 0.26360(10) 0.0259(4) Uani 1 d . .
C9 C 0.5260(2) 0.44292(14) 0.22795(13) 0.0281(5) Uani 1 d . .
H9A H 0.4873(2) 0.48788(14) 0.24634(13) 0.034 Uiso 1 calc R .
C10 C 0.5567(2) 0.6323(2) 0.03004(15) 0.0383(6) Uani 1 d . .
H10A H 0.6223(3) 0.6654(6) 0.0234(10) 0.057 Uiso 1 calc R .
H10B H 0.5069(14) 0.6642(7) 0.0572(5) 0.057 Uiso 1 calc R .
H10C H 0.5197(16) 0.6186(2) -0.0152(5) 0.057 Uiso 1 calc R .
C11 C 0.9108(2) 0.2903(2) 0.2601(2) 0.0453(7) Uani 1 d . .
H11A H 0.8803(2) 0.2529(2) 0.2936(2) 0.068 Uiso 1 calc R .
H11B H 0.9063(2) 0.3476(2) 0.2765(2) 0.068 Uiso 1 calc R .
H11C H 0.9877(2) 0.2758(2) 0.2553(2) 0.068 Uiso 1 calc R .
C12 C 0.7757(3) 0.1669(2) 0.1412(2) 0.0475(7) Uani 1 d . .
H12A H 0.7500(3) 0.1376(2) 0.1813(2) 0.071 Uiso 1 calc R .
H12B H 0.8363(3) 0.1359(2) 0.1231(2) 0.071 Uiso 1 calc R .
H12C H 0.7155(3) 0.1716(2) 0.1051(2) 0.071 Uiso 1 calc R .
C13 C 0.6421(2) 0.2029(2) 0.2943(2) 0.0436(7) Uani 1 d . .
H13A H 0.6982(2) 0.2328(2) 0.3233(2) 0.065 Uiso 1 calc R .
H13B H 0.6746(2) 0.1533(2) 0.2750(2) 0.065 Uiso 1 calc R .
H13C H 0.5825(2) 0.1865(2) 0.3226(2) 0.065 Uiso 1 calc R .
C14 C 0.4708(2) 0.2369(2) 0.1503(2) 0.0484(7) Uani 1 d . .
H14A H 0.4528(2) 0.2815(2) 0.1170(2) 0.073 Uiso 1 calc R .
H14B H 0.4051(2) 0.2217(2) 0.1735(2) 0.073 Uiso 1 calc R .
H14C H 0.4972(2) 0.1885(2) 0.1259(2) 0.073 Uiso 1 calc R .
C15 C 0.9917(2) 0.3699(2) 0.10343(12) 0.0301(5) Uani 1 d . .
C16 C 1.0689(2) 0.3102(2) 0.08491(14) 0.0374(6) Uani 1 d . .
C17 C 1.1796(2) 0.3313(2) 0.0885(2) 0.0473(8) Uani 1 d . .
H17A H 1.2318(2) 0.2908(2) 0.0775(2) 0.057 Uiso 1 calc R .
C18 C 1.2148(2) 0.4094(2) 0.1077(2) 0.0523(8) Uani 1 d . .
H18A H 1.2907(2) 0.4224(2) 0.1098(2) 0.063 Uiso 1 calc R .
C19 C 1.1399(2) 0.4689(2) 0.12377(15) 0.0458(7) Uani 1 d . .
H19A H 1.1647(2) 0.5232(2) 0.13547(15) 0.055 Uiso 1 calc R .
C20 C 1.0285(2) 0.4506(2) 0.12318(13) 0.0355(6) Uani 1 d . .
C21 C 1.0349(2) 0.2234(2) 0.0616(2) 0.0456(7) Uani 1 d . .
H21A H 0.9532(2) 0.2227(2) 0.0541(2) 0.055 Uiso 1 calc R .
C22 C 1.0676(4) 0.1611(2) 0.1190(2) 0.0749(12) Uani 1 d . .
H22A H 1.0454(4) 0.1053(2) 0.1037(2) 0.112 Uiso 1 calc R .
H22B H 1.0311(4) 0.1755(2) 0.1608(2) 0.112 Uiso 1 calc R .
H22C H 1.1472(4) 0.1627(2) 0.1293(2) 0.112 Uiso 1 calc R .
C23 C 1.0809(4) 0.1981(3) -0.0064(3) 0.0819(13) Uani 1 d . .
H23A H 1.0564(4) 0.1418(3) -0.0188(3) 0.123 Uiso 1 calc R .
H23B H 1.1611(4) 0.1995(3) -0.0010(3) 0.123 Uiso 1 calc R .
H23C H 1.0547(4) 0.2366(3) -0.0431(3) 0.123 Uiso 1 calc R .
C24 C 0.9504(2) 0.5164(2) 0.1454(2) 0.0412(6) Uani 1 d . .
H24A H 0.8755(2) 0.4913(2) 0.1433(2) 0.049 Uiso 1 calc R .
C25 C 0.9456(3) 0.5907(2) 0.0963(2) 0.0629(9) Uani 1 d . .
H25A H 0.8944(3) 0.6320(2) 0.1122(2) 0.094 Uiso 1 calc R .
H25B H 0.9206(3) 0.5723(2) 0.0495(2) 0.094 Uiso 1 calc R .
H25C H 1.0186(3) 0.6153(2) 0.0957(2) 0.094 Uiso 1 calc R .
C26 C 0.9788(3) 0.5437(2) 0.2203(2) 0.0640(9) Uani 1 d . .
H26A H 0.9268(3) 0.5863(2) 0.2330(2) 0.096 Uiso 1 calc R .
H26B H 1.0533(3) 0.5665(2) 0.2246(2) 0.096 Uiso 1 calc R .
H26C H 0.9747(3) 0.4959(2) 0.2512(2) 0.096 Uiso 1 calc R .
C27 C 0.5012(2) 0.37737(14) 0.33435(12) 0.0297(5) Uani 1 d . .
C28 C 0.5829(2) 0.3987(2) 0.38611(14) 0.0360(6) Uani 1 d . .
C29 C 0.5541(3) 0.3996(2) 0.4539(2) 0.0486(7) Uani 1 d . .
H29A H 0.6077(3) 0.4137(2) 0.4901(2) 0.058 Uiso 1 calc R .
C30 C 0.4492(3) 0.3803(2) 0.4701(2) 0.0544(8) Uani 1 d . .
H30A H 0.4310(3) 0.3813(2) 0.5170(2) 0.065 Uiso 1 calc R .
C31 C 0.3707(3) 0.3597(2) 0.4179(2) 0.0506(8) Uani 1 d . .
H31A H 0.2986(3) 0.3467(2) 0.4295(2) 0.061 Uiso 1 calc R .
C32 C 0.3947(2) 0.3574(2) 0.34900(14) 0.0382(6) Uani 1 d . .
C33 C 0.6970(2) 0.4225(2) 0.3675(2) 0.0423(6) Uani 1 d . .
H33A H 0.7114(2) 0.3922(2) 0.3240(2) 0.051 Uiso 1 calc R .
C34 C 0.7869(3) 0.3984(3) 0.4227(2) 0.0710(11) Uani 1 d . .
H34A H 0.8583(3) 0.4154(3) 0.4077(2) 0.107 Uiso 1 calc R .
H34B H 0.7863(3) 0.3382(3) 0.4294(2) 0.107 Uiso 1 calc R .
H34C H 0.7740(3) 0.4261(3) 0.4664(2) 0.107 Uiso 1 calc R .
C35 C 0.7040(3) 0.5158(2) 0.3522(2) 0.0670(10) Uani 1 d . .
H35A H 0.7783(3) 0.5295(2) 0.3403(2) 0.101 Uiso 1 calc R .
H35B H 0.6867(3) 0.5474(2) 0.3932(2) 0.101 Uiso 1 calc R .
H35C H 0.6516(3) 0.5299(2) 0.3132(2) 0.101 Uiso 1 calc R .
C36 C 0.3065(2) 0.3341(2) 0.2936(2) 0.0522(8) Uani 1 d . .
H36A H 0.3378(2) 0.3405(2) 0.2476(2) 0.063 Uiso 1 calc R .
C37 C 0.2076(3) 0.3919(4) 0.2947(2) 0.088(2) Uani 1 d . .
H37A H 0.1518(3) 0.3754(4) 0.2583(2) 0.133 Uiso 1 calc R .
H37B H 0.2306(3) 0.4490(4) 0.2866(2) 0.133 Uiso 1 calc R .
H37C H 0.1769(3) 0.3883(4) 0.3399(2) 0.133 Uiso 1 calc R .
C38 C 0.2731(4) 0.2444(3) 0.3010(3) 0.092(2) Uani 1 d . .
H38A H 0.2160(4) 0.2305(3) 0.2646(3) 0.138 Uiso 1 calc R .
H38B H 0.2449(4) 0.2359(3) 0.3465(3) 0.138 Uiso 1 calc R .
H38C H 0.3369(4) 0.2085(3) 0.2966(3) 0.138 Uiso 1 calc R .

loop_
_atom_type_symbol
_atom_type_description
_atom_type_scat_dispersion_real
_atom_type_scat_dispersion_imag
_atom_type_scat_source
C C 0.0181 0.0091 'International Tables Vol C Tables 4.2.6.8 and 6.1.1.4'
H H 0.0000 0.0000 'International Tables Vol C Tables 4.2.6.8 and 6.1.1.4'
N N 0.0311 0.0180 'International Tables Vol C Tables 4.2.6.8 and 6.1.1.4'
O O 0.0492 0.0322 'International Tables Vol C Tables 4.2.6.8 and 6.1.1.4'
Al Al 0.2130 0.2455 'International Tables Vol C Tables 4.2.6.8 and 6.1.1.4'

loop_
_geom_angle_atom_site_label_1
_geom_angle_atom_site_label_2
_geom_angle_atom_site_label_3
_geom_angle
_geom_angle_site_symmetry_1
_geom_angle_site_symmetry_3
_geom_angle_publ_flag
N7 Al1 O1 96.44(8) . . ?
N7 Al1 C11 111.89(12) . . ?
O1 Al1 C11 109.03(10) . . ?
N7 Al1 C12 118.54(12) . . ?
O1 Al1 C12 99.56(10) . . ?
C11 Al1 C12 117.60(14) . . ?
O1 Al2 C14 108.49(12) . . ?
O1 Al2 C13 115.87(10) . . ?
C14 Al2 C13 121.61(14) . . ?
O1 Al2 N9 91.90(8) . . ?
C14 Al2 N9 108.79(11) . . ?
C13 Al2 N9 105.74(12) . . ?
C1 O1 Al2 119.69(13) . . ?
C1 O1 Al1 124.85(13) . . ?
Al2 O1 Al1 114.80(8) . . ?
O1 C1 C2 121.1(2) . . ?
O1 C1 C6 119.2(2) . . ?
C2 C1 C6 119.7(2) . . ?
C1 C2 C3 117.9(2) . . ?
C1 C2 C7 125.4(2) . . ?
C3 C2 C7 116.7(2) . . ?
C4 C3 C2 124.1(2) . . ?
C5 C4 C3 117.1(2) . . ?
C5 C4 C10 121.8(2) . . ?
C3 C4 C10 121.0(2) . . ?
C4 C5 C6 121.5(2) . . ?
C5 C6 C1 119.7(2) . . ?
C5 C6 C9 116.0(2) . . ?
C1 C6 C9 123.8(2) . . ?
C15 N7 C7 115.2(2) . . ?
C15 N7 Al1 123.84(15) . . ?
C7 N7 Al1 120.9(2) . . ?
N7 C7 C2 113.2(2) . . ?
N7 C7 C8 112.9(2) . . ?
C2 C7 C8 110.0(2) . . ?
C9 N9 C27 118.0(2) . . ?
C9 N9 Al2 118.3(2) . . ?
C27 N9 Al2 123.68(15) . . ?
N9 C9 C6 125.1(2) . . ?
C16 C15 C20 119.2(2) . . ?
C16 C15 N7 119.7(2) . . ?
C20 C15 N7 121.1(2) . . ?
C17 C16 C15 119.1(3) . . ?
C17 C16 C21 118.9(2) . . ?
C15 C16 C21 121.9(2) . . ?
C18 C17 C16 121.5(3) . . ?
C17 C18 C19 119.9(3) . . ?
C18 C19 C20 121.1(3) . . ?
C19 C20 C15 119.1(3) . . ?
C19 C20 C24 119.2(3) . . ?
C15 C20 C24 121.7(2) . . ?
C16 C21 C23 113.1(3) . . ?
C16 C21 C22 109.9(3) . . ?
C23 C21 C22 110.9(3) . . ?
C20 C24 C25 111.6(3) . . ?
C20 C24 C26 111.6(3) . . ?
C25 C24 C26 111.1(3) . . ?
C32 C27 C28 122.6(2) . . ?
C32 C27 N9 120.4(2) . . ?
C28 C27 N9 117.0(2) . . ?
C29 C28 C27 117.4(3) . . ?
C29 C28 C33 121.8(3) . . ?
C27 C28 C33 120.8(2) . . ?
C30 C29 C28 121.4(3) . . ?
C29 C30 C31 119.7(3) . . ?
C30 C31 C32 121.6(3) . . ?
C31 C32 C27 117.3(3) . . ?
C31 C32 C36 119.9(3) . . ?
C27 C32 C36 122.9(2) . . ?
C28 C33 C34 113.4(3) . . ?
C28 C33 C35 111.1(3) . . ?
C34 C33 C35 109.7(3) . . ?
C32 C36 C38 110.7(3) . . ?
C32 C36 C37 111.2(3) . . ?
C38 C36 C37 111.2(4) . . ?

loop_
_geom_bond_atom_site_label_1
_geom_bond_atom_site_label_2
_geom_bond_distance
_geom_bond_site_symmetry_2
_geom_bond_publ_flag
Al1 N7 1.824(2) . ?
Al1 O1 1.931(2) . ?
Al1 C11 1.965(3) . ?
Al1 C12 1.985(3) . ?
Al2 O1 1.854(2) . ?
Al2 C14 1.947(3) . ?
Al2 C13 1.952(3) . ?
Al2 N9 1.961(2) . ?
O1 C1 1.390(3) . ?
C1 C2 1.395(3) . ?
C1 C6 1.410(3) . ?
C2 C3 1.395(3) . ?
C2 C7 1.519(3) . ?
C3 C4 1.385(3) . ?
C4 C5 1.380(3) . ?
C4 C10 1.511(3) . ?
C5 C6 1.409(3) . ?
C6 C9 1.442(3) . ?
N7 C15 1.421(3) . ?
N7 C7 1.476(3) . ?
C7 C8 1.523(4) . ?
N9 C9 1.294(3) . ?
N9 C27 1.451(3) . ?
C15 C16 1.414(4) . ?
C15 C20 1.421(4) . ?
C16 C17 1.392(4) . ?
C16 C21 1.520(4) . ?
C17 C18 1.373(5) . ?
C18 C19 1.379(5) . ?
C19 C20 1.394(4) . ?
C20 C24 1.514(4) . ?
C21 C23 1.526(5) . ?
C21 C22 1.528(4) . ?
C24 C25 1.527(4) . ?
C24 C26 1.529(4) . ?
C27 C32 1.393(4) . ?
C27 C28 1.404(4) . ?
C28 C29 1.385(4) . ?
C28 C33 1.517(4) . ?
C29 C30 1.380(5) . ?
C30 C31 1.381(5) . ?
C31 C32 1.387(4) . ?
C32 C36 1.510(4) . ?
C33 C34 1.525(4) . ?
C33 C35 1.537(4) . ?
C36 C38 1.514(6) . ?
C36 C37 1.530(5) . ?
